data_4332887
loop_
_publ_author_name
'Lo, Wing-Kit'
'Wong, Wai-Kwok'
'Wong, Wai-Yeung'
'Guo, Jianping'
'Yeung, Kai-Tai'
'Cheng, Yuen-Kit'
'Yang, Xiaoping'
'Jones, Richard A.'

_publ_section_title
;
 Heterobimetallic Zn(II)&#x2212;Ln(III) Phenylene-Bridged Schiff Base
 Complexes, Computational Studies, and Evidence for Singlet Energy
 Transfer as the Main Pathway in the Sensitization of Near-Infrared
 Nd3+Luminescence
;
_journal_issue 23
_journal_name_full 'Inorganic Chemistry'
_journal_page_first 9315
_journal_page_last 9325
_journal_paper_doi 10.1021/ic0610177
_journal_volume 45
_journal_year 2006
_chemical_formula_sum 'C36 H32 N2 O4'
_chemical_formula_weight 556.64
_chemical_name_systematic
; 
 ? 
;
_space_group_IT_number 14
_symmetry_cell_setting monoclinic
_symmetry_space_group_name_Hall '-P 2yn'
_symmetry_space_group_name_H-M 'P 1 21/n 1'
_atom_sites_solution_hydrogens geom
_atom_sites_solution_primary direct
_atom_sites_solution_secondary difmap
_audit_creation_method SHELXL-97
_cell_angle_alpha 90.00
_cell_angle_beta 105.982(2)
_cell_angle_gamma 90.00
_cell_formula_units_Z 4
_cell_length_a 16.7610(18)
_cell_length_b 7.4221(8)
_cell_length_c 23.799(3)
_cell_measurement_temperature 293(2)
_cell_volume 2846.2(6)
_computing_data_reduction SAINT
_computing_structure_refinement 'SHELXL-97 (Sheldrick, 1997)'
_computing_structure_solution 'SHELXS-97 (Sheldrick, 1990)'
_diffrn_ambient_temperature 293(2)
_diffrn_measured_fraction_theta_full 0.973
_diffrn_measured_fraction_theta_max 0.973
_diffrn_measurement_device_type 'Smart CCD'
_diffrn_radiation_monochromator graphite
_diffrn_radiation_source 'fine-focus sealed tube'
_diffrn_radiation_type MoK\a
_diffrn_radiation_wavelength 0.71073
_diffrn_reflns_av_R_equivalents 0.0514
_diffrn_reflns_av_sigmaI/netI 0.0720
_diffrn_reflns_limit_h_max 17
_diffrn_reflns_limit_h_min -21
_diffrn_reflns_limit_k_max 9
_diffrn_reflns_limit_k_min -9
_diffrn_reflns_limit_l_max 28
_diffrn_reflns_limit_l_min -30
_diffrn_reflns_number 16014
_diffrn_reflns_theta_full 27.51
_diffrn_reflns_theta_max 27.51
_diffrn_reflns_theta_min 1.78
_exptl_absorpt_coefficient_mu 0.085
_exptl_absorpt_correction_T_max 1.0000
_exptl_absorpt_correction_T_min 0.5945
_exptl_absorpt_correction_type SADABS
_exptl_crystal_colour red
_exptl_crystal_density_diffrn 1.299
_exptl_crystal_density_method 'not measured'
_exptl_crystal_description block
_exptl_crystal_F_000 1176
_exptl_crystal_size_max 0.40
_exptl_crystal_size_mid 0.30
_exptl_crystal_size_min 0.20
_refine_diff_density_max 0.279
_refine_diff_density_min -0.174
_refine_diff_density_rms 0.042
_refine_ls_extinction_coef 0.0011(5)
_refine_ls_extinction_expression Fc^*^=kFc[1+0.001xFc^2^\l^3^/sin(2\q)]^-1/4^
_refine_ls_extinction_method SHELXL
_refine_ls_goodness_of_fit_ref 0.885
_refine_ls_hydrogen_treatment mixed
_refine_ls_matrix_type full
_refine_ls_number_parameters 388
_refine_ls_number_reflns 6371
_refine_ls_number_restraints 0
_refine_ls_restrained_S_all 0.885
_refine_ls_R_factor_all 0.1234
_refine_ls_R_factor_gt 0.0517
_refine_ls_shift/su_max 0.001
_refine_ls_shift/su_mean 0.000
_refine_ls_structure_factor_coef Fsqd
_refine_ls_weighting_details 'calc w=1/[\s^2^(Fo^2^)+(0.0766P)^2^+0.0000P] where P=(Fo^2^+2Fc^2^)/3'
_refine_ls_weighting_scheme calc
_refine_ls_wR_factor_gt 0.1237
_refine_ls_wR_factor_ref 0.1515
_reflns_number_gt 3023
_reflns_number_total 6371
_reflns_threshold_expression >2sigma(I)
_cod_data_source_file ic0610177sup6.cif
_cod_data_source_block p21n
_cod_depositor_comments
;
The following automatic conversions were performed:

'_symmetry_cell_setting' value 'Monoclinic' changed to 'monoclinic'
according to /home/saulius/struct/CIF-dictionaries/cif_core.dic
dictionary named 'cif_core.dic' version 2.4.2 from 2011-04-26.

Automatic conversion script
Id: cif_fix_values 1891 2012-01-12 08:04:46Z andrius 
;
_cod_original_cell_volume 2846.2(5)
_cod_original_sg_symbol_H-M P2(1)/n
_cod_database_code 4332887

loop_
_symmetry_equiv_pos_as_xyz
'x, y, z'
'-x+1/2, y+1/2, -z+1/2'
'-x, -y, -z'
'x-1/2, -y-1/2, z-1/2'

loop_
_atom_site_label
_atom_site_type_symbol
_atom_site_fract_x
_atom_site_fract_y
_atom_site_fract_z
_atom_site_U_iso_or_equiv
_atom_site_adp_type
_atom_site_occupancy
_atom_site_symmetry_multiplicity
_atom_site_calc_flag
_atom_site_refinement_flags
N1 N 0.92764(10) 0.9290(2) 0.24750(7) 0.0448(5) Uani 1 1 d .
N2 N 0.79113(10) 1.0303(2) 0.27929(7) 0.0447(5) Uani 1 1 d .
O1 O 0.80153(10) 0.6660(3) 0.04999(7) 0.0754(6) Uani 1 1 d .
O2 O 0.82692(9) 0.8004(2) 0.15509(7) 0.0564(4) Uani 1 1 d .
O3 O 0.69162(10) 1.0811(2) 0.17461(7) 0.0568(5) Uani 1 1 d .
O4 O 0.54037(9) 1.0765(2) 0.10405(6) 0.0594(5) Uani 1 1 d .
C1 C 0.77609(17) 0.6568(4) -0.01105(11) 0.0882(9) Uani 1 1 d .
H1B H 0.7201 0.6128 -0.0236 0.132 Uiso 1 1 calc R
H1C H 0.8120 0.5766 -0.0244 0.132 Uiso 1 1 calc R
H1D H 0.7787 0.7747 -0.0270 0.132 Uiso 1 1 calc R
C2 C 0.88012(13) 0.7270(3) 0.07615(10) 0.0512(6) Uani 1 1 d .
C3 C 0.94455(14) 0.7251(3) 0.05049(9) 0.0516(6) Uani 1 1 d .
H3B H 0.9357 0.6760 0.0133 0.062 Uiso 1 1 calc R
C4 C 1.02305(13) 0.7950(3) 0.07885(9) 0.0459(5) Uani 1 1 d .
C5 C 1.03478(13) 0.8624(3) 0.13462(9) 0.0458(5) Uani 1 1 d .
H5A H 1.0862 0.9101 0.1542 0.055 Uiso 1 1 calc R
C6 C 0.97070(12) 0.8609(3) 0.16276(9) 0.0430(5) Uani 1 1 d .
C7 C 0.89217(13) 0.7965(3) 0.13231(9) 0.0459(5) Uani 1 1 d .
C8 C 1.09023(13) 0.7998(3) 0.04852(9) 0.0451(5) Uani 1 1 d .
C9 C 1.07120(14) 0.8019(3) -0.01237(9) 0.0552(6) Uani 1 1 d .
H9A H 1.0160 0.7986 -0.0343 0.066 Uiso 1 1 calc R
C10 C 1.13297(16) 0.8087(3) -0.04059(10) 0.0597(7) Uani 1 1 d .
H10A H 1.1183 0.8079 -0.0812 0.072 Uiso 1 1 calc R
C11 C 1.21509(16) 0.8164(3) -0.01046(10) 0.0591(7) Uani 1 1 d .
C12 C 1.23439(15) 0.8156(4) 0.04994(10) 0.0665(8) Uani 1 1 d .
H12A H 1.2897 0.8209 0.0718 0.080 Uiso 1 1 calc R
C13 C 1.17249(14) 0.8069(3) 0.07851(9) 0.0564(7) Uani 1 1 d .
H13A H 1.1874 0.8060 0.1192 0.068 Uiso 1 1 calc R
C14 C 1.28191(17) 0.8243(5) -0.04231(12) 0.0927(10) Uani 1 1 d .
H14A H 1.2565 0.8227 -0.0837 0.139 Uiso 1 1 calc R
H14B H 1.3180 0.7220 -0.0315 0.139 Uiso 1 1 calc R
H14C H 1.3135 0.9330 -0.0318 0.139 Uiso 1 1 calc R
C15 C 0.98543(13) 0.9282(3) 0.22145(9) 0.0457(5) Uani 1 1 d .
H15A H 1.0377 0.9720 0.2409 0.055 Uiso 1 1 calc R
C16 C 0.94027(13) 0.9892(3) 0.30561(9) 0.0421(5) Uani 1 1 d .
C17 C 1.01667(13) 0.9925(3) 0.34720(10) 0.0527(6) Uani 1 1 d .
H17A H 1.0639 0.9559 0.3369 0.063 Uiso 1 1 calc R
C18 C 1.02372(14) 1.0492(3) 0.40348(10) 0.0579(6) Uani 1 1 d .
H18A H 1.0754 1.0513 0.4309 0.070 Uiso 1 1 calc R
C19 C 0.95351(15) 1.1030(3) 0.41908(10) 0.0595(7) Uani 1 1 d .
H19A H 0.9581 1.1423 0.4569 0.071 Uiso 1 1 calc R
C20 C 0.87708(14) 1.0983(3) 0.37854(10) 0.0536(6) Uani 1 1 d .
H20A H 0.8304 1.1362 0.3892 0.064 Uiso 1 1 calc R
C21 C 0.86864(12) 1.0380(3) 0.32211(9) 0.0424(5) Uani 1 1 d .
C22 C 0.72766(13) 0.9760(3) 0.29512(9) 0.0452(5) Uani 1 1 d .
H22A H 0.7351 0.9375 0.3334 0.054 Uiso 1 1 calc R
C23 C 0.64508(12) 0.9731(3) 0.25513(9) 0.0416(5) Uani 1 1 d .
C24 C 0.57828(12) 0.9177(3) 0.27629(9) 0.0429(5) Uani 1 1 d .
H24A H 0.5887 0.8807 0.3150 0.051 Uiso 1 1 calc R
C25 C 0.49822(12) 0.9171(3) 0.24104(9) 0.0428(5) Uani 1 1 d .
C26 C 0.48442(12) 0.9701(3) 0.18264(9) 0.0450(5) Uani 1 1 d .
H26A H 0.4306 0.9702 0.1581 0.054 Uiso 1 1 calc R
C27 C 0.54907(13) 1.0224(3) 0.16065(9) 0.0457(5) Uani 1 1 d .
C28 C 0.63010(13) 1.0250(3) 0.19715(9) 0.0429(5) Uani 1 1 d .
C29 C 0.42699(12) 0.8639(3) 0.26382(9) 0.0422(5) Uani 1 1 d .
C30 C 0.42859(13) 0.9002(3) 0.32159(9) 0.0499(6) Uani 1 1 d .
H30A H 0.4750 0.9551 0.3463 0.060 Uiso 1 1 calc R
C31 C 0.36186(13) 0.8554(3) 0.34258(10) 0.0531(6) Uani 1 1 d .
H31A H 0.3644 0.8809 0.3813 0.064 Uiso 1 1 calc R
C32 C 0.29162(13) 0.7738(3) 0.30758(10) 0.0496(6) Uani 1 1 d .
C33 C 0.29041(13) 0.7359(3) 0.25069(10) 0.0517(6) Uani 1 1 d .
H33A H 0.2442 0.6793 0.2264 0.062 Uiso 1 1 calc R
C34 C 0.35677(13) 0.7802(3) 0.22876(9) 0.0508(6) Uani 1 1 d .
H34A H 0.3540 0.7535 0.1901 0.061 Uiso 1 1 calc R
C35 C 0.21802(14) 0.7326(4) 0.33028(11) 0.0712(8) Uani 1 1 d .
H35A H 0.1752 0.6769 0.2999 0.107 Uiso 1 1 calc R
H35B H 0.1973 0.8423 0.3423 0.107 Uiso 1 1 calc R
H35C H 0.2347 0.6522 0.3630 0.107 Uiso 1 1 calc R
C36 C 0.45955(15) 1.0726(4) 0.06548(10) 0.0693(8) Uani 1 1 d .
H36A H 0.4612 1.1134 0.0275 0.104 Uiso 1 1 calc R
H36B H 0.4239 1.1501 0.0801 0.104 Uiso 1 1 calc R
H36C H 0.4385 0.9516 0.0626 0.104 Uiso 1 1 calc R
H2A H 0.857(2) 0.867(5) 0.1987(15) 0.139(12) Uiso 1 1 d .
H3A H 0.7429(15) 1.065(3) 0.2089(11) 0.082(8) Uiso 1 1 d .

loop_
_atom_site_aniso_label
_atom_site_aniso_U_11
_atom_site_aniso_U_22
_atom_site_aniso_U_33
_atom_site_aniso_U_23
_atom_site_aniso_U_13
_atom_site_aniso_U_12
N1 0.0408(10) 0.0518(12) 0.0473(10) -0.0025(8) 0.0215(9) 0.0003(9)
N2 0.0377(10) 0.0522(12) 0.0491(10) -0.0001(9) 0.0201(9) 0.0014(8)
O1 0.0554(11) 0.1105(17) 0.0591(11) -0.0173(10) 0.0138(9) -0.0282(10)
O2 0.0399(9) 0.0735(12) 0.0617(10) -0.0013(9) 0.0241(8) -0.0066(8)
O3 0.0477(10) 0.0756(12) 0.0558(10) 0.0104(8) 0.0291(8) -0.0011(8)
O4 0.0585(11) 0.0773(13) 0.0471(9) 0.0120(8) 0.0221(8) 0.0036(8)
C1 0.077(2) 0.104(3) 0.0696(19) -0.0068(17) -0.0034(15) -0.0193(17)
C2 0.0448(14) 0.0556(16) 0.0532(14) -0.0037(11) 0.0137(11) -0.0079(11)
C3 0.0547(15) 0.0576(16) 0.0441(12) -0.0061(11) 0.0160(11) -0.0036(12)
C4 0.0474(13) 0.0491(15) 0.0441(12) 0.0014(10) 0.0174(10) 0.0020(11)
C5 0.0413(12) 0.0491(14) 0.0502(13) -0.0028(11) 0.0179(10) -0.0037(10)
C6 0.0398(12) 0.0474(14) 0.0451(12) -0.0011(10) 0.0174(10) -0.0002(10)
C7 0.0420(13) 0.0497(15) 0.0489(13) 0.0045(11) 0.0171(11) -0.0003(11)
C8 0.0506(14) 0.0474(14) 0.0418(12) -0.0004(10) 0.0202(11) 0.0016(11)
C9 0.0546(15) 0.0646(17) 0.0476(13) 0.0021(12) 0.0160(11) 0.0037(12)
C10 0.0718(18) 0.0718(19) 0.0408(13) 0.0005(12) 0.0247(13) 0.0001(14)
C11 0.0673(18) 0.0684(19) 0.0502(14) -0.0049(12) 0.0308(13) -0.0058(13)
C12 0.0558(15) 0.100(2) 0.0513(14) -0.0097(14) 0.0266(12) -0.0079(14)
C13 0.0574(16) 0.0780(19) 0.0378(12) -0.0042(11) 0.0200(11) -0.0046(13)
C14 0.080(2) 0.144(3) 0.0705(18) -0.0138(18) 0.0490(16) -0.0155(19)
C15 0.0401(12) 0.0474(14) 0.0526(13) -0.0039(10) 0.0179(11) -0.0037(10)
C16 0.0403(12) 0.0440(14) 0.0453(12) -0.0022(10) 0.0172(10) -0.0024(10)
C17 0.0426(14) 0.0573(16) 0.0607(15) -0.0002(12) 0.0186(12) 0.0019(11)
C18 0.0519(15) 0.0669(18) 0.0510(14) -0.0035(12) 0.0074(12) -0.0026(12)
C19 0.0670(17) 0.0651(18) 0.0476(14) -0.0099(12) 0.0179(13) -0.0046(13)
C20 0.0524(15) 0.0620(17) 0.0527(14) -0.0046(12) 0.0252(12) -0.0002(12)
C21 0.0408(12) 0.0465(14) 0.0444(12) 0.0024(10) 0.0190(10) -0.0003(10)
C22 0.0439(13) 0.0497(14) 0.0461(12) 0.0019(10) 0.0196(11) 0.0025(10)
C23 0.0398(12) 0.0419(13) 0.0465(12) -0.0003(10) 0.0178(10) 0.0014(10)
C24 0.0408(13) 0.0519(15) 0.0400(12) 0.0008(10) 0.0179(10) 0.0002(10)
C25 0.0406(13) 0.0461(14) 0.0461(12) -0.0006(10) 0.0196(10) 0.0008(10)
C26 0.0398(12) 0.0501(14) 0.0473(13) -0.0023(10) 0.0159(10) 0.0006(10)
C27 0.0517(14) 0.0479(15) 0.0412(12) 0.0027(10) 0.0191(11) 0.0031(11)
C28 0.0450(13) 0.0438(14) 0.0475(12) 0.0018(10) 0.0254(11) 0.0014(10)
C29 0.0384(12) 0.0460(14) 0.0455(12) 0.0003(10) 0.0172(10) 0.0012(10)
C30 0.0407(13) 0.0619(16) 0.0506(13) -0.0059(11) 0.0187(10) -0.0079(11)
C31 0.0463(14) 0.0700(18) 0.0494(13) -0.0020(12) 0.0238(11) -0.0019(12)
C32 0.0414(13) 0.0552(16) 0.0562(14) 0.0040(11) 0.0200(11) -0.0006(11)
C33 0.0383(13) 0.0574(16) 0.0594(15) -0.0012(11) 0.0135(11) -0.0052(11)
C34 0.0458(14) 0.0615(16) 0.0469(13) -0.0059(11) 0.0157(11) -0.0033(11)
C35 0.0509(15) 0.092(2) 0.0797(18) 0.0057(15) 0.0331(13) -0.0073(14)
C36 0.0716(18) 0.084(2) 0.0482(14) 0.0116(13) 0.0090(13) 0.0047(15)

loop_
_atom_type_symbol
_atom_type_description
_atom_type_scat_dispersion_real
_atom_type_scat_dispersion_imag
_atom_type_scat_source
C C 0.0033 0.0016 'International Tables Vol C Tables 4.2.6.8 and 6.1.1.4'
H H 0.0000 0.0000 'International Tables Vol C Tables 4.2.6.8 and 6.1.1.4'
N N 0.0061 0.0033 'International Tables Vol C Tables 4.2.6.8 and 6.1.1.4'
O O 0.0106 0.0060 'International Tables Vol C Tables 4.2.6.8 and 6.1.1.4'

loop_
_geom_angle_atom_site_label_1
_geom_angle_atom_site_label_2
_geom_angle_atom_site_label_3
_geom_angle
C15 N1 C16 122.93(19)
C22 N2 C21 118.10(18)
C2 O1 C1 117.93(18)
C27 O4 C36 117.06(17)
O1 C2 C3 124.6(2)
O1 C2 C7 115.18(18)
C3 C2 C7 120.2(2)
C2 C3 C4 121.9(2)
C5 C4 C3 117.59(18)
C5 C4 C8 121.9(2)
C3 C4 C8 120.51(19)
C4 C5 C6 121.8(2)
C7 C6 C5 119.07(19)
C7 C6 C15 120.42(17)
C5 C6 C15 120.49(19)
O2 C7 C2 118.3(2)
O2 C7 C6 122.38(19)
C2 C7 C6 119.33(18)
C13 C8 C9 116.80(19)
C13 C8 C4 122.25(18)
C9 C8 C4 120.9(2)
C10 C9 C8 121.2(2)
C11 C10 C9 121.8(2)
C10 C11 C12 117.3(2)
C10 C11 C14 121.0(2)
C12 C11 C14 121.7(2)
C11 C12 C13 121.1(2)
C8 C13 C12 121.8(2)
N1 C15 C6 121.3(2)
C17 C16 C21 119.13(19)
C17 C16 N1 124.36(18)
C21 C16 N1 116.39(19)
C18 C17 C16 121.0(2)
C17 C18 C19 119.8(2)
C20 C19 C18 120.0(2)
C19 C20 C21 121.0(2)
C20 C21 C16 119.1(2)
C20 C21 N2 122.68(18)
C16 C21 N2 118.21(18)
N2 C22 C23 122.00(19)
C28 C23 C24 119.49(19)
C28 C23 C22 121.87(18)
C24 C23 C22 118.64(19)
C25 C24 C23 121.45(19)
C24 C25 C26 118.16(18)
C24 C25 C29 121.57(18)
C26 C25 C29 120.27(19)
C27 C26 C25 121.5(2)
O4 C27 C26 124.8(2)
O4 C27 C28 115.33(17)
C26 C27 C28 119.88(19)
O3 C28 C23 122.07(19)
O3 C28 C27 118.36(19)
C23 C28 C27 119.56(17)
C34 C29 C30 117.54(18)
C34 C29 C25 122.03(18)
C30 C29 C25 120.43(19)
C31 C30 C29 120.7(2)
C32 C31 C30 121.8(2)
C33 C32 C31 117.52(19)
C33 C32 C35 121.2(2)
C31 C32 C35 121.2(2)
C32 C33 C34 121.5(2)
C29 C34 C33 120.9(2)

loop_
_geom_bond_atom_site_label_1
_geom_bond_atom_site_label_2
_geom_bond_distance
N1 C15 1.286(2)
N1 C16 1.413(2)
N2 C22 1.287(2)
N2 C21 1.414(3)
O1 C2 1.370(2)
O1 C1 1.398(3)
O2 C7 1.348(2)
O3 C28 1.352(2)
O4 C27 1.375(2)
O4 C36 1.412(3)
C2 C3 1.379(3)
C2 C7 1.394(3)
C3 C4 1.402(3)
C4 C5 1.381(3)
C4 C8 1.496(3)
C5 C6 1.414(2)
C6 C7 1.400(3)
C6 C15 1.439(3)
C8 C13 1.368(3)
C8 C9 1.395(3)
C9 C10 1.382(3)
C10 C11 1.367(3)
C11 C12 1.384(3)
C11 C14 1.516(3)
C12 C13 1.390(3)
C16 C17 1.386(3)
C16 C21 1.409(3)
C17 C18 1.378(3)
C18 C19 1.387(3)
C19 C20 1.376(3)
C20 C21 1.385(3)
C22 C23 1.448(3)
C23 C28 1.388(3)
C23 C24 1.410(3)
C24 C25 1.373(3)
C25 C26 1.401(3)
C25 C29 1.494(3)
C26 C27 1.382(3)
C27 C28 1.396(3)
C29 C34 1.388(3)
C29 C30 1.394(3)
C30 C31 1.385(3)
C31 C32 1.381(3)
C32 C33 1.378(3)
C32 C35 1.508(3)
C33 C34 1.392(3)
